data_7009432
loop_
_publ_author_name
'Le Grognec, Erwan'
'Poli, Rinaldo'
'Richard, Philippe'

_publ_section_title
;
 Synthesis, characterisation, and molecular and electronic structure of
 CpMoCl2(R1C&#xE007;CR2) (R1, R2&#x2005;=&#x2005;Ph, Et, Me): a new
 class of half-sandwich 17-electron molybdenum(III) organometallics
;
_journal_issue 9
_journal_name_full 'Journal of the Chemical Society, Dalton Transactions'
_journal_page_first 1499
_journal_paper_doi 10.1039/b000948m
_journal_year 2000
_chemical_formula_sum 'C17 H26 Cl2 Mo'
_chemical_formula_weight 397.22
_chemical_name_systematic
; 
 ? 
;
_space_group_IT_number 2
_symmetry_cell_setting triclinic
_symmetry_space_group_name_Hall '-P 1'
_symmetry_space_group_name_H-M 'P -1'
_atom_sites_solution_hydrogens geom
_atom_sites_solution_primary patterson
_atom_sites_solution_secondary difmap
_audit_creation_method SHELXL
_cell_angle_alpha 89.929(3)
_cell_angle_beta 79.954(3)
_cell_angle_gamma 86.459(2)
_cell_formula_units_Z 2
_cell_length_a 7.4272(4)
_cell_length_b 8.5344(3)
_cell_length_c 13.7739(6)
_cell_measurement_reflns_used 9031
_cell_measurement_temperature 110
_cell_measurement_theta_max 27.485
_cell_measurement_theta_min 0.998
_cell_volume 858.01(7)
_computing_cell_refinement 'Denzo and Scalepak (Otwinowski & Minor, 1997)'
_computing_data_collection 'Denzo and Scalepak (Otwinowski & Minor, 1997)'
_computing_data_reduction 'Denzo and Scalepak (Otwinowski & Minor, 1997)'
_computing_molecular_graphics ORTEP3
_computing_structure_refinement 'SHELXL97 (Sheldrick, 1997) '
_computing_structure_solution 'SHELXS97 (Sheldrick, 1997) '
_diffrn_ambient_temperature 110(2)
_diffrn_measurement_device KappaCCD
_diffrn_measurement_method KappaCCD
_diffrn_radiation_monochromator graphite
_diffrn_radiation_source 'fine-focus sealed tube'
_diffrn_radiation_type MoK\a
_diffrn_radiation_wavelength 0.71073
_diffrn_reflns_av_R_equivalents 0.04
_diffrn_reflns_av_sigmaI/netI 0.0455
_diffrn_reflns_limit_h_max 9
_diffrn_reflns_limit_h_min 0
_diffrn_reflns_limit_k_max 11
_diffrn_reflns_limit_k_min -10
_diffrn_reflns_limit_l_max 17
_diffrn_reflns_limit_l_min -17
_diffrn_reflns_number 10243
_diffrn_reflns_theta_max 27.52
_diffrn_reflns_theta_min 2.39
_exptl_absorpt_coefficient_mu 1.065
_exptl_absorpt_correction_type none
_exptl_crystal_colour red
_exptl_crystal_density_diffrn 1.537
_exptl_crystal_density_meas ?
_exptl_crystal_description prism
_exptl_crystal_F_000 408
_exptl_crystal_size_max 0.118
_exptl_crystal_size_mid 0.062
_exptl_crystal_size_min 0.050
_refine_diff_density_max 0.498
_refine_diff_density_min -0.841
_refine_diff_density_rms 0.095
_refine_ls_extinction_method none
_refine_ls_goodness_of_fit_all 1.098
_refine_ls_goodness_of_fit_ref 1.088
_refine_ls_hydrogen_treatment riding
_refine_ls_matrix_type full
_refine_ls_number_parameters 185
_refine_ls_number_reflns 3924
_refine_ls_number_restraints 0
_refine_ls_restrained_S_all 1.098
_refine_ls_restrained_S_obs 1.088
_refine_ls_R_factor_all 0.0378
_refine_ls_R_factor_gt 0.0312
_refine_ls_shift/esd_mean 0.000
_refine_ls_shift/su_max -0.002
_refine_ls_structure_factor_coef Fsqd
_refine_ls_weighting_details 'w=1/[\s^2^(Fo^2^)+(0.0000P)^2^+1.2687P] where P=(Fo^2^+2Fc^2^)/3'
_refine_ls_weighting_scheme calc
_refine_ls_wR_factor_all 0.0716
_refine_ls_wR_factor_ref 0.0673
_reflns_number_gt 3546
_reflns_number_total 3924
_reflns_threshold_expression >2sigma(I)
_cod_data_source_file b000948m.txt
_cod_data_source_block p22
_cod_depositor_comments
;
The following automatic conversions were performed:

'_refine_ls_weighting_scheme' value 'calc
w=1/[\s^2^(Fo^2^)+(0.0000P)^2^+1.2687P] where P=(Fo^2^+2Fc^2^)/3' was
changed to 'calc'. New tag '_refine_ls_weighting_details' was
created. The value of the new tag was set to
'w=1/[\s^2^(Fo^2^)+(0.0000P)^2^+1.2687P] where P=(Fo^2^+2Fc^2^)/3'.

Automatic conversion script
Id: cif_fix_values 3143 2015-03-26 13:38:13Z robertas 
;
_cod_original_cell_volume 858.0(5)
_cod_original_sg_symbol_H-M P-1
_cod_database_code 7009432

loop_
_symmetry_equiv_pos_as_xyz
'x, y, z'
'-x, -y, -z'

loop_
_atom_site_aniso_label
_atom_site_aniso_U_11
_atom_site_aniso_U_22
_atom_site_aniso_U_33
_atom_site_aniso_U_23
_atom_site_aniso_U_13
_atom_site_aniso_U_12
Mo 0.01445(12) 0.01519(11) 0.01219(12) 0.00245(8) -0.00090(8) -0.00205(8)
Cl1 0.0145(3) 0.0243(3) 0.0202(3) 0.0006(2) -0.0002(2) -0.0021(2)
Cl2 0.0244(3) 0.0174(3) 0.0197(3) 0.0003(2) -0.0020(3) -0.0052(2)
C1 0.0224(14) 0.0290(14) 0.0135(12) 0.0102(10) -0.0037(10) -0.0062(11)
C2 0.0245(14) 0.0193(12) 0.0213(13) 0.0080(10) -0.0100(11) -0.0037(10)
C3 0.0171(13) 0.0264(13) 0.0203(13) 0.0063(11) -0.0058(10) 0.0014(10)
C4 0.0216(13) 0.0240(13) 0.0181(13) 0.0068(10) -0.0088(11) -0.0067(11)
C5 0.0271(14) 0.0268(13) 0.0101(12) 0.0010(10) -0.0052(10) -0.0038(11)
C6 0.0150(12) 0.0186(12) 0.0149(12) 0.0036(9) -0.0008(9) 0.0008(9)
C7 0.0202(13) 0.0188(12) 0.0156(12) 0.0073(10) -0.0019(10) -0.0059(10)
C8 0.0224(13) 0.0223(12) 0.0129(12) 0.0044(10) 0.0007(10) -0.0093(10)
C9 0.0217(14) 0.0196(12) 0.0165(13) 0.0009(10) 0.0047(10) -0.0043(11)
C10 0.0255(14) 0.0175(12) 0.0173(13) 0.0008(10) 0.0004(11) -0.0012(10)
C12 0.0242(14) 0.0310(15) 0.0239(14) 0.0083(12) -0.0062(12) 0.0006(12)
C14 0.033(2) 0.034(2) 0.0149(13) -0.0010(11) -0.0016(12) -0.0117(13)
C16 0.031(2) 0.0219(13) 0.0264(15) -0.0034(11) 0.0066(12) 0.0014(12)
C11 0.029(2) 0.0259(14) 0.0239(14) 0.0025(11) -0.0014(12) -0.0100(12)
C15 0.031(2) 0.0315(15) 0.0165(13) 0.0032(11) -0.0020(11) -0.0057(12)
C13 0.039(2) 0.0247(14) 0.0221(14) 0.0051(11) -0.0060(13) 0.0045(12)
C17 0.0230(15) 0.0306(15) 0.034(2) -0.0016(13) 0.0017(12) 0.0026(12)

loop_
_atom_site_label
_atom_site_type_symbol
_atom_site_fract_x
_atom_site_fract_y
_atom_site_fract_z
_atom_site_U_iso_or_equiv
_atom_site_thermal_displace_type
_atom_site_occupancy
_atom_site_calc_flag
_atom_site_refinement_flags
_atom_site_disorder_group
Mo Mo 0.70559(3) 0.74692(2) 0.846830(15) 0.01407(7) Uani 1 d . .
Cl1 Cl 0.36900(8) 0.78861(7) 0.87717(5) 0.01995(14) Uani 1 d . .
Cl2 Cl 0.62586(9) 0.50489(7) 0.76769(5) 0.02057(14) Uani 1 d . .
C1 C 0.6569(4) 0.6670(3) 1.0119(2) 0.0214(6) Uani 1 d . .
H1 H 0.5423(4) 0.6418(3) 1.0450(2) 0.028 Uiso 1 calc R .
C2 C 0.7916(4) 0.5609(3) 0.9602(2) 0.0209(5) Uani 1 d . .
H2 H 0.7814(4) 0.4535(3) 0.9536(2) 0.027 Uiso 1 calc R .
C3 C 0.9454(4) 0.6444(3) 0.9198(2) 0.0211(5) Uani 1 d . .
H3 H 1.0531(4) 0.6025(3) 0.8814(2) 0.027 Uiso 1 calc R .
C4 C 0.9049(4) 0.8041(3) 0.9488(2) 0.0203(5) Uani 1 d . .
H4 H 0.9830(4) 0.8851(3) 0.9335(2) 0.026 Uiso 1 calc R .
C5 C 0.7247(4) 0.8193(3) 1.0052(2) 0.0210(5) Uani 1 d . .
H5 H 0.6631(4) 0.9115(3) 1.0325(2) 0.027 Uiso 1 calc R .
C6 C 0.7455(3) 0.9653(3) 0.8182(2) 0.0165(5) Uani 1 d . .
C7 C 0.6948(4) 0.9340(3) 0.7244(2) 0.0182(5) Uani 1 d . .
C8 C 0.7919(4) 0.8054(3) 0.6717(2) 0.0193(5) Uani 1 d . .
C9 C 0.9402(4) 0.7307(3) 0.7130(2) 0.0201(5) Uani 1 d . .
C10 C 0.7955(4) 1.1190(3) 0.8527(2) 0.0206(5) Uani 1 d . .
H10A H 0.7933(4) 1.1155(3) 0.9233(2) 0.027 Uiso 1 calc R .
H10B H 0.7059(4) 1.2005(3) 0.8400(2) 0.027 Uiso 1 calc R .
C12 C 0.5372(4) 1.0318(3) 0.6938(2) 0.0263(6) Uani 1 d . .
H12A H 0.4679(4) 1.0874(3) 0.7510(2) 0.034 Uiso 1 calc R .
H12B H 0.4561(4) 0.9630(3) 0.6690(2) 0.034 Uiso 1 calc R .
C14 C 0.7331(4) 0.7430(4) 0.5800(2) 0.0274(6) Uani 1 d . .
H14A H 0.6102(4) 0.7857(4) 0.5767(2) 0.036 Uiso 1 calc R .
H14B H 0.7303(4) 0.6296(4) 0.5839(2) 0.036 Uiso 1 calc R .
C16 C 1.0459(4) 0.5815(3) 0.6700(2) 0.0281(6) Uani 1 d . .
H16A H 0.9834(4) 0.5376(3) 0.6211(2) 0.036 Uiso 1 calc R .
H16B H 1.0489(4) 0.5051(3) 0.7220(2) 0.036 Uiso 1 calc R .
C11 C 0.9870(4) 1.1592(3) 0.8004(2) 0.0264(6) Uani 1 d . .
H11A H 1.0156(4) 1.2588(3) 0.8240(2) 0.034 Uiso 1 calc R .
H11B H 0.9888(4) 1.1644(3) 0.7306(2) 0.034 Uiso 1 calc R .
H11C H 1.0761(4) 1.0795(3) 0.8138(2) 0.034 Uiso 1 calc R .
C15 C 0.8633(4) 0.7866(3) 0.4866(2) 0.0265(6) Uani 1 d . .
H15A H 0.8224(4) 0.7455(3) 0.4299(2) 0.034 Uiso 1 calc R .
H15B H 0.9846(4) 0.7429(3) 0.4892(2) 0.034 Uiso 1 calc R .
H15C H 0.8646(4) 0.8988(3) 0.4821(2) 0.034 Uiso 1 calc R .
C13 C 0.6033(4) 1.1503(3) 0.6145(2) 0.0287(6) Uani 1 d . .
H13A H 0.4997(4) 1.2098(3) 0.5972(2) 0.037 Uiso 1 calc R .
H13B H 0.6700(4) 1.0957(3) 0.5572(2) 0.037 Uiso 1 calc R .
H13C H 0.6818(4) 1.2200(3) 0.6391(2) 0.037 Uiso 1 calc R .
C17 C 1.2407(4) 0.6122(4) 0.6224(2) 0.0302(7) Uani 1 d . .
H17A H 1.3035(4) 0.5156(4) 0.5961(2) 0.039 Uiso 1 calc R .
H17B H 1.3037(4) 0.6539(4) 0.6709(2) 0.039 Uiso 1 calc R .
H17C H 1.2382(4) 0.6864(4) 0.5701(2) 0.039 Uiso 1 calc R .
H9 H 1.0232(43) 0.7969(35) 0.7392(22) 0.023(8) Uiso 1 d . .

loop_
_atom_type_symbol
_atom_type_description
_atom_type_scat_dispersion_real
_atom_type_scat_dispersion_imag
_atom_type_scat_source
Mo Mo -1.6832 0.6857 'International Tables Vol C Tables 4.2.6.8 and 6.1.1.4'
Cl Cl 0.1484 0.1585 'International Tables Vol C Tables 4.2.6.8 and 6.1.1.4'
C C 0.0033 0.0016 'International Tables Vol C Tables 4.2.6.8 and 6.1.1.4'
H H 0.0000 0.0000 'International Tables Vol C Tables 4.2.6.8 and 6.1.1.4'

loop_
_geom_angle_atom_site_label_1
_geom_angle_atom_site_label_2
_geom_angle_atom_site_label_3
_geom_angle
_geom_angle_site_symmetry_1
_geom_angle_site_symmetry_3
_geom_angle_publ_flag
C6 Mo C4 77.62(10) . . ?
C6 Mo C5 83.94(10) . . ?
C4 Mo C5 36.22(10) . . ?
C6 Mo C9 77.52(10) . . ?
C4 Mo C9 90.95(10) . . ?
C5 Mo C9 126.92(10) . . ?
C6 Mo C3 107.88(10) . . ?
C4 Mo C3 35.91(9) . . ?
C5 Mo C3 60.00(10) . . ?
C9 Mo C3 79.24(10) . . ?
C6 Mo C7 38.02(10) . . ?
C4 Mo C7 112.31(9) . . ?
C5 Mo C7 121.07(9) . . ?
C9 Mo C7 63.06(9) . . ?
C3 Mo C7 131.65(9) . . ?
C6 Mo C1 118.71(10) . . ?
C4 Mo C1 59.13(9) . . ?
C5 Mo C1 35.58(9) . . ?
C9 Mo C1 137.58(10) . . ?
C3 Mo C1 58.77(10) . . ?
C7 Mo C1 152.48(9) . . ?
C6 Mo C2 136.19(10) . . ?
C4 Mo C2 58.79(9) . . ?
C5 Mo C2 58.91(9) . . ?
C9 Mo C2 105.44(10) . . ?
C3 Mo C2 35.14(9) . . ?
C7 Mo C2 166.53(10) . . ?
C1 Mo C2 34.68(9) . . ?
C6 Mo C8 65.26(9) . . ?
C4 Mo C8 117.71(9) . . ?
C5 Mo C8 145.86(9) . . ?
C9 Mo C8 35.16(9) . . ?
C3 Mo C8 114.30(9) . . ?
C7 Mo C8 34.11(9) . . ?
C1 Mo C8 172.38(9) . . ?
C2 Mo C8 137.82(9) . . ?
C6 Mo Cl1 93.97(8) . . ?
C4 Mo Cl1 128.26(7) . . ?
C5 Mo Cl1 92.57(7) . . ?
C9 Mo Cl1 137.51(7) . . ?
C3 Mo Cl1 141.56(7) . . ?
C7 Mo Cl1 84.55(7) . . ?
C1 Mo Cl1 83.12(7) . . ?
C2 Mo Cl1 108.88(7) . . ?
C8 Mo Cl1 103.42(7) . . ?
C6 Mo Cl2 140.61(8) . . ?
C4 Mo Cl2 135.49(7) . . ?
C5 Mo Cl2 134.93(7) . . ?
C9 Mo Cl2 80.85(7) . . ?
C3 Mo Cl2 99.80(7) . . ?
C7 Mo Cl2 102.64(7) . . ?
C1 Mo Cl2 99.42(7) . . ?
C2 Mo Cl2 81.28(7) . . ?
C8 Mo Cl2 78.12(6) . . ?
Cl1 Mo Cl2 80.36(2) . . ?
C2 C1 C5 108.6(2) . . ?
C2 C1 Mo 73.32(15) . . ?
C5 C1 Mo 70.38(14) . . ?
C1 C2 C3 108.7(2) . . ?
C1 C2 Mo 72.00(14) . . ?
C3 C2 Mo 70.75(14) . . ?
C2 C3 C4 107.3(2) . . ?
C2 C3 Mo 74.11(15) . . ?
C4 C3 Mo 70.71(14) . . ?
C3 C4 C5 108.5(2) . . ?
C3 C4 Mo 73.38(15) . . ?
C5 C4 Mo 72.43(14) . . ?
C1 C5 C4 106.9(2) . . ?
C1 C5 Mo 74.03(15) . . ?
C4 C5 Mo 71.35(14) . . ?
C7 C6 C10 126.1(2) . . ?
C7 C6 Mo 86.0(2) . . ?
C10 C6 Mo 147.9(2) . . ?
C8 C7 C6 115.2(2) . . ?
C8 C7 C12 125.8(2) . . ?
C6 C7 C12 118.9(2) . . ?
C8 C7 Mo 77.43(14) . . ?
C6 C7 Mo 55.94(13) . . ?
C12 C7 Mo 132.1(2) . . ?
C7 C8 C9 116.8(2) . . ?
C7 C8 C14 120.8(2) . . ?
C9 C8 C14 122.3(2) . . ?
C7 C8 Mo 68.46(14) . . ?
C9 C8 Mo 67.06(14) . . ?
C14 C8 Mo 132.7(2) . . ?
C8 C9 C16 122.9(2) . . ?
C8 C9 Mo 77.79(15) . . ?
C16 C9 Mo 126.2(2) . . ?
C6 C10 C11 111.3(2) . . ?
C7 C12 C13 112.0(2) . . ?
C8 C14 C15 111.5(2) . . ?
C9 C16 C17 111.7(2) . . ?

loop_
_geom_bond_atom_site_label_1
_geom_bond_atom_site_label_2
_geom_bond_distance
_geom_bond_site_symmetry_2
_geom_bond_publ_flag
Mo C6 1.934(2) . ?
Mo C4 2.284(3) . ?
Mo C5 2.298(2) . ?
Mo C9 2.303(3) . ?
Mo C3 2.319(3) . ?
Mo C7 2.329(2) . ?
Mo C1 2.346(2) . ?
Mo C2 2.363(2) . ?
Mo C8 2.444(2) . ?
Mo Cl1 2.4652(7) . ?
Mo Cl2 2.4874(6) . ?
C1 C2 1.404(4) . ?
C1 C5 1.420(4) . ?
C2 C3 1.414(4) . ?
C3 C4 1.420(4) . ?
C4 C5 1.425(4) . ?
C6 C7 1.438(4) . ?
C6 C10 1.486(4) . ?
C7 C8 1.404(4) . ?
C7 C12 1.515(4) . ?
C8 C9 1.440(4) . ?
C8 C14 1.514(4) . ?
C9 C16 1.518(4) . ?
C10 C11 1.537(4) . ?
C12 C13 1.526(4) . ?
C14 C15 1.529(4) . ?
C16 C17 1.519(4) . ?
